data_4133266
loop_
_publ_author_name
'Yao, Huan'
'Ke, Hua'
'Zhang, Xiaobin'
'Pan, San-Jiang'
'Li, Ming-Shuang'
'Yang, Liu-Pan'
'Schreckenbach, Georg'
'Jiang, Wei'

_publ_section_title
;
 Molecular Recognition of Hydrophilic Molecules in Water by Combining the
 Hydrophobic Effect with Hydrogen Bonding.
;
_journal_issue 41
_journal_name_full 'Journal of the American Chemical Society'
_journal_page_first 13466
_journal_page_last 13477
_journal_paper_doi 10.1021/jacs.8b09157
_journal_volume 140
_journal_year 2018
_chemical_formula_moiety 'C66 H66 N2 O10, C4 H4 N2'
_chemical_formula_sum 'C70 H70 N4 O10'
_chemical_formula_weight 1127.30
_space_group_crystal_system triclinic
_space_group_IT_number 2
_space_group_name_Hall '-P 1'
_space_group_name_H-M_alt 'P -1'
_atom_sites_solution_hydrogens geom
_atom_sites_solution_primary dual
_audit_creation_date 2017-02-24
_audit_creation_method
;
Olex2 1.2
(compiled 2017.01.04 svn.r3372 for OlexSys, GUI svn.r5292)
;
_cell_angle_alpha 89.974(2)
_cell_angle_beta 86.799(2)
_cell_angle_gamma 73.599(2)
_cell_formula_units_Z 1
_cell_length_a 11.8560(5)
_cell_length_b 11.8594(5)
_cell_length_c 12.5172(5)
_cell_measurement_reflns_used 9959
_cell_measurement_temperature 150
_cell_measurement_theta_max 59.13
_cell_measurement_theta_min 3.54
_cell_volume 1685.52(12)
_computing_cell_refinement 'SAINT v8.37A (Bruker, 2015)'
_computing_data_reduction 'SAINT v8.37A (Bruker, 2015)'
_computing_molecular_graphics 'Olex2 (Dolomanov et al., 2009)'
_computing_publication_material 'Olex2 (Dolomanov et al., 2009)'
_computing_structure_refinement 'XL (Sheldrick, 2008)'
_computing_structure_solution 'ShelXT (Sheldrick, 2015)'
_diffrn_ambient_temperature 150.01
_diffrn_detector_area_resol_mean 8
_diffrn_measured_fraction_theta_full 0.981
_diffrn_measured_fraction_theta_max 0.981
_diffrn_measurement_device_type 'Bruker SMART APEX CCD area detector'
_diffrn_measurement_method '\w and \f scans'
_diffrn_radiation_monochromator graphite
_diffrn_radiation_type CuK\a
_diffrn_radiation_wavelength 1.54178
_diffrn_reflns_av_R_equivalents 0.0258
_diffrn_reflns_av_unetI/netI 0.0266
_diffrn_reflns_Laue_measured_fraction_full 0.981
_diffrn_reflns_Laue_measured_fraction_max 0.981
_diffrn_reflns_limit_h_max 12
_diffrn_reflns_limit_h_min -13
_diffrn_reflns_limit_k_max 13
_diffrn_reflns_limit_k_min -13
_diffrn_reflns_limit_l_max 13
_diffrn_reflns_limit_l_min -13
_diffrn_reflns_number 14210
_diffrn_reflns_point_group_measured_fraction_full 0.981
_diffrn_reflns_point_group_measured_fraction_max 0.981
_diffrn_reflns_theta_full 59.137
_diffrn_reflns_theta_max 59.137
_diffrn_reflns_theta_min 3.537
_diffrn_source 'sealed tube'
_diffrn_standards_number 0
_exptl_absorpt_coefficient_mu 0.597
_exptl_absorpt_correction_T_max 0.7516
_exptl_absorpt_correction_T_min 0.6199
_exptl_absorpt_correction_type multi-scan
_exptl_absorpt_process_details
'SADABS-2016/2 (Bruker,2016/2) was used for absorption correction. wR2(int) was 0.1020 before and 0.0482 after correction. The Ratio of minimum to maximum transmission is 0.8248. The \l/2 correction factor is Not present.'
_exptl_crystal_colour colourless
_exptl_crystal_colour_primary colourless
_exptl_crystal_density_diffrn 1.111
_exptl_crystal_description block
_exptl_crystal_F_000 598
_exptl_crystal_size_max 0.25
_exptl_crystal_size_mid 0.22
_exptl_crystal_size_min 0.15
_refine_diff_density_max 0.248
_refine_diff_density_min -0.199
_refine_diff_density_rms 0.038
_refine_ls_extinction_method none
_refine_ls_goodness_of_fit_ref 1.036
_refine_ls_hydrogen_treatment constr
_refine_ls_matrix_type full
_refine_ls_number_parameters 417
_refine_ls_number_reflns 4775
_refine_ls_number_restraints 47
_refine_ls_restrained_S_all 1.040
_refine_ls_R_factor_all 0.0492
_refine_ls_R_factor_gt 0.0440
_refine_ls_shift/su_max 0.000
_refine_ls_shift/su_mean 0.000
_refine_ls_structure_factor_coef Fsqd
_refine_ls_weighting_details 'w=1/[\s^2^(Fo^2^)+(0.0554P)^2^+0.5796P] where P=(Fo^2^+2Fc^2^)/3'
_refine_ls_weighting_scheme calc
_refine_ls_wR_factor_gt 0.1125
_refine_ls_wR_factor_ref 0.1167
_reflns_Friedel_coverage 0.000
_reflns_number_gt 4183
_reflns_number_total 4775
_reflns_threshold_expression 'I > 2\s(I)'
_cod_data_source_file ja8b09157_si_013.cif
_cod_data_source_block p-1_a
_cod_database_code 4133266
_shelx_shelxl_version_number 2014/7
_shelx_space_group_comment
;
The symmetry employed for this shelxl refinement is uniquely defined
by the following loop, which should always be used as a source of
symmetry information in preference to the above space-group names.
They are only intended as comments.
;
_olex2_refinement_description
;
1. Fixed Uiso
 At 1.2 times of:
  All C(H) groups, All C(H,H) groups, All N(H) groups
 At 1.5 times of:
  All C(H,H,H) groups
2. Restrained distances
 C35-C36 = C34-C37
 1.39 with sigma of 0.02
 N2-C35 = N3-C36 = N3-C37 = N2-C34
 1.42 with sigma of 0.02
 C36-N2 \\sim C35-N3
 with sigma of 0.02
 C37-N2 \\sim C34-N3
 with sigma of 0.02
3. Restrained planarity
 N3, C36, C37, C34, C35, N2
 with sigma of 0.1
4. Uiso/Uaniso restraints and constraints
N3 \\sim C36 \\sim C37 \\sim C34 \\sim C35 \\sim N2: within 2A with sigma of
0.01 and sigma for terminal atoms of 0.02
5. Others
 Fixed Sof: H32A(0.5) H32B(0.5) H33A(0.5) H33B(0.5) O5A(0.5) O5B(0.5) C34(0.5)
 H34(0.5) C35(0.5) H35(0.5) C36(0.5) H36(0.5) C37(0.5) H37(0.5) N2(0.5) N3(0.5)
6.a Ternary CH refined with riding coordinates:
 C1(H1), C3(H3)
6.b Secondary CH2 refined with riding coordinates:
 C2(H2A,H2B), C14(H14A,H14B), C15(H15A,H15B), C16(H16A,H16B), C28(H28A,H28B),
 C29(H29A,H29B), C30(H30A,H30B), C32(H32A,H32B), C33(H33A,H33B)
6.c Aromatic/amide H refined with riding coordinates:
 C7(H7), C8(H8), C12(H12), C13(H13), C21(H21), C22(H22), C26(H26), C27(H27),
 N1(H1A), C34(H34), C35(H35), C36(H36), C37(H37)
6.d Idealised Me refined as rotating group:
 C17(H17A,H17B,H17C), C31(H31A,H31B,H31C)
;
_olex2_submission_special_instructions 'No special instructions were received'

loop_
_space_group_symop_operation_xyz
'x, y, z'
'-x, -y, -z'

loop_
_atom_site_label
_atom_site_type_symbol
_atom_site_fract_x
_atom_site_fract_y
_atom_site_fract_z
_atom_site_U_iso_or_equiv
_atom_site_adp_type
_atom_site_occupancy
_atom_site_site_symmetry_order
_atom_site_calc_flag
_atom_site_refinement_flags_posn
_atom_site_refinement_flags_adp
_atom_site_refinement_flags_occupancy
_atom_site_disorder_assembly
_atom_site_disorder_group
C1 C 0.90268(16) 0.05208(16) 0.67138(16) 0.0492(5) Uani 1 1 d . . . . .
H1 H 0.9757 -0.0137 0.6802 0.059 Uiso 1 1 calc R . . . .
C2 C 0.80688(15) 0.03039(15) 0.74471(16) 0.0469(4) Uani 1 1 d . . . . .
H2A H 0.8281 0.0303 0.8201 0.056 Uiso 1 1 calc R . . . .
H2B H 0.7947 -0.0467 0.7278 0.056 Uiso 1 1 calc R . . . .
C3 C 0.69494(14) 0.12938(14) 0.72772(13) 0.0367(4) Uani 1 1 d . . . . .
H3 H 0.6286 0.1200 0.7765 0.044 Uiso 1 1 calc R . . . .
C4 C 0.76051(15) 0.08555(15) 0.53700(15) 0.0428(4) Uani 1 1 d . . . . .
C5 C 0.66674(14) 0.11993(13) 0.61084(13) 0.0345(4) Uani 1 1 d . . . . .
C6 C 0.55081(14) 0.14101(13) 0.57333(13) 0.0333(4) Uani 1 1 d . . . . .
C7 C 0.44814(14) 0.16512(15) 0.64200(13) 0.0383(4) Uani 1 1 d . . . . .
H7 H 0.4555 0.1668 0.7171 0.046 Uiso 1 1 calc R . . . .
C8 C 0.33858(15) 0.18606(16) 0.60410(14) 0.0425(4) Uani 1 1 d . . . . .
H8 H 0.2716 0.2009 0.6529 0.051 Uiso 1 1 calc R . . . .
C9 C 0.32400(14) 0.18581(14) 0.49359(13) 0.0378(4) Uani 1 1 d . . . . .
C10 C 0.42035(14) 0.16026(13) 0.42264(13) 0.0347(4) Uani 1 1 d . . . . .
C11 C 0.53523(14) 0.13501(13) 0.46148(13) 0.0350(4) Uani 1 1 d . . . . .
C12 C 0.63623(15) 0.10401(15) 0.38984(14) 0.0433(4) Uani 1 1 d . . . . .
H12 H 0.6272 0.1013 0.3150 0.052 Uiso 1 1 calc R . . . .
C13 C 0.74562(16) 0.07821(17) 0.42696(15) 0.0491(5) Uani 1 1 d . . . . .
H13 H 0.8127 0.0550 0.3782 0.059 Uiso 1 1 calc R . . . .
C14 C 0.11238(15) 0.24926(18) 0.52009(16) 0.0507(5) Uani 1 1 d . . . . .
H14A H 0.1161 0.3182 0.5628 0.061 Uiso 1 1 calc R . . . .
H14B H 0.1057 0.1862 0.5698 0.061 Uiso 1 1 calc R . . . .
C15 C 0.00815(17) 0.28214(18) 0.45181(17) 0.0555(5) Uani 1 1 d . . . . .
H15A H -0.0647 0.3082 0.4988 0.067 Uiso 1 1 calc R . . . .
H15B H 0.0047 0.2116 0.4113 0.067 Uiso 1 1 calc R . . . .
C16 C 0.0119(2) 0.3782(2) 0.3742(2) 0.0748(7) Uani 1 1 d . . . . .
H16A H 0.0788 0.3484 0.3210 0.090 Uiso 1 1 calc R . . . .
H16B H 0.0260 0.4449 0.4135 0.090 Uiso 1 1 calc R . . . .
C17 C -0.1000(3) 0.4216(3) 0.3163(3) 0.1289(14) Uani 1 1 d . . . . .
H17A H -0.0943 0.4862 0.2694 0.193 Uiso 1 1 calc GR . . . .
H17B H -0.1669 0.4495 0.3685 0.193 Uiso 1 1 calc GR . . . .
H17C H -0.1116 0.3572 0.2732 0.193 Uiso 1 1 calc GR . . . .
C18 C 0.83356(14) 0.25302(15) 0.73113(14) 0.0393(4) Uani 1 1 d . . . . .
C19 C 0.72059(14) 0.24579(14) 0.75150(13) 0.0361(4) Uani 1 1 d . . . . .
C20 C 0.63395(14) 0.34929(14) 0.79377(13) 0.0352(4) Uani 1 1 d . . . . .
C21 C 0.51952(15) 0.34898(15) 0.83129(14) 0.0423(4) Uani 1 1 d . . . . .
H21 H 0.4989 0.2772 0.8299 0.051 Uiso 1 1 calc R . . . .
C22 C 0.43757(16) 0.44806(16) 0.86950(15) 0.0457(4) Uani 1 1 d . . . . .
H22 H 0.3619 0.4440 0.8952 0.055 Uiso 1 1 calc R . . . .
C23 C 0.46436(15) 0.55605(15) 0.87104(14) 0.0420(4) Uani 1 1 d . . . . .
C24 C 0.57555(15) 0.56145(14) 0.83934(13) 0.0381(4) Uani 1 1 d . . . . .
C25 C 0.66314(15) 0.45742(14) 0.80300(13) 0.0360(4) Uani 1 1 d . . . . .
C26 C 0.78044(15) 0.45842(15) 0.77538(13) 0.0403(4) Uani 1 1 d . . . . .
H26 H 0.8010 0.5301 0.7793 0.048 Uiso 1 1 calc R . . . .
C27 C 0.86364(15) 0.35819(15) 0.74334(14) 0.0420(4) Uani 1 1 d . . . . .
H27 H 0.9429 0.3593 0.7291 0.050 Uiso 1 1 calc R . . . .
C28 C 0.26692(16) 0.66131(17) 0.93496(15) 0.0490(5) Uani 1 1 d . . . . .
H28A H 0.2661 0.6131 0.9994 0.059 Uiso 1 1 calc R . . . .
H28B H 0.2307 0.6294 0.8770 0.059 Uiso 1 1 calc R . . . .
C29 C 0.20058(19) 0.78780(18) 0.95890(16) 0.0572(5) Uani 1 1 d . . . . .
H29A H 0.1211 0.7914 0.9904 0.069 Uiso 1 1 calc R . . . .
H29B H 0.2420 0.8194 1.0129 0.069 Uiso 1 1 calc R . . . .
C30 C 0.1880(2) 0.86425(18) 0.86211(17) 0.0647(6) Uani 1 1 d . . . . .
H30A H 0.2674 0.8569 0.8286 0.078 Uiso 1 1 calc R . . . .
H30B H 0.1433 0.8345 0.8097 0.078 Uiso 1 1 calc R . . . .
C31 C 0.1275(2) 0.9918(2) 0.8842(2) 0.0786(7) Uani 1 1 d . . . . .
H31A H 0.1272 1.0358 0.8179 0.118 Uiso 1 1 calc GR . . . .
H31B H 0.1695 1.0219 0.9376 0.118 Uiso 1 1 calc GR . . . .
H31C H 0.0463 1.0010 0.9115 0.118 Uiso 1 1 calc GR . . . .
C32 C 0.60189(16) 0.67852(15) 0.83301(14) 0.0439(4) Uani 1 1 d . . . . .
H32A H 0.5502 0.7340 0.8863 0.053 Uiso 0.5 1 calc R . P . .
H32B H 0.6847 0.6687 0.8499 0.053 Uiso 0.5 1 calc R . P . .
C33 C 0.59544(15) 0.83025(15) 0.69604(14) 0.0403(4) Uani 1 1 d . . . . .
H33A H 0.6744 0.8370 0.7112 0.048 Uiso 0.5 1 calc R . P . .
H33B H 0.5357 0.8953 0.7343 0.048 Uiso 0.5 1 calc R . P . .
N1 N 0.58375(15) 0.72358(13) 0.73212(11) 0.0514(4) Uani 1 1 d . . . . .
H1A H 0.5623 0.6796 0.6852 0.062 Uiso 1 1 calc R . . . .
O1 O 0.87700(10) 0.05454(12) 0.56209(11) 0.0549(3) Uani 1 1 d . . . . .
O2 O 0.92765(10) 0.15856(10) 0.69745(11) 0.0481(3) Uani 1 1 d . . . . .
O3 O 0.21588(10) 0.20940(11) 0.45036(10) 0.0480(3) Uani 1 1 d . . . . .
O4 O 0.38484(11) 0.66006(11) 0.90253(11) 0.0541(3) Uani 1 1 d . . . . .
O5A O 0.6583(3) 0.7160(3) 0.8899(2) 0.0694(9) Uani 0.5 1 d . . P . .
O5B O 0.6013(2) 0.9032(2) 0.75619(18) 0.0457(6) Uani 0.5 1 d . . P . .
C34 C 0.5722(8) 0.4982(7) 0.5452(5) 0.0661(17) Uani 0.5 1 d D U P A -1
H34 H 0.6493 0.4837 0.5699 0.079 Uiso 0.5 1 calc R . P A -1
C35 C 0.3788(6) 0.6069(5) 0.5475(5) 0.0693(15) Uani 0.5 1 d D U P A -1
H35 H 0.3158 0.6712 0.5743 0.083 Uiso 0.5 1 calc R . P A -1
C36 C 0.3590(6) 0.5339(6) 0.4715(5) 0.0698(16) Uani 0.5 1 d D U P A -1
H36 H 0.2820 0.5492 0.4465 0.084 Uiso 0.5 1 calc R . P A -1
C37 C 0.5508(7) 0.4226(6) 0.4665(6) 0.0670(15) Uani 0.5 1 d D U P A -1
H37 H 0.6131 0.3580 0.4391 0.080 Uiso 0.5 1 calc R . P A -1
N2 N 0.4874(6) 0.5890(5) 0.5854(5) 0.0632(13) Uani 0.5 1 d D U P A -1
N3 N 0.4433(6) 0.4417(5) 0.4305(4) 0.0610(14) Uani 0.5 1 d D U P A -1

loop_
_atom_site_aniso_label
_atom_site_aniso_U_11
_atom_site_aniso_U_22
_atom_site_aniso_U_33
_atom_site_aniso_U_23
_atom_site_aniso_U_13
_atom_site_aniso_U_12
C1 0.0370(10) 0.0355(10) 0.0723(13) 0.0030(9) -0.0144(9) -0.0033(8)
C2 0.0427(10) 0.0330(9) 0.0658(12) 0.0089(8) -0.0170(9) -0.0096(8)
C3 0.0367(9) 0.0304(9) 0.0440(10) 0.0057(7) -0.0083(7) -0.0098(7)
C4 0.0340(9) 0.0377(9) 0.0553(11) -0.0053(8) -0.0016(8) -0.0079(7)
C5 0.0354(9) 0.0251(8) 0.0435(9) 0.0019(7) -0.0047(7) -0.0088(7)
C6 0.0358(9) 0.0233(8) 0.0398(9) 0.0024(6) -0.0027(7) -0.0068(7)
C7 0.0398(9) 0.0415(10) 0.0331(9) 0.0012(7) -0.0032(7) -0.0104(8)
C8 0.0353(9) 0.0511(11) 0.0390(10) -0.0011(8) -0.0004(7) -0.0093(8)
C9 0.0356(9) 0.0338(9) 0.0425(10) 0.0004(7) -0.0083(7) -0.0062(7)
C10 0.0413(9) 0.0259(8) 0.0367(9) -0.0007(7) -0.0043(7) -0.0089(7)
C11 0.0418(9) 0.0253(8) 0.0372(9) 0.0000(7) -0.0018(7) -0.0084(7)
C12 0.0430(10) 0.0447(10) 0.0415(10) -0.0073(8) 0.0027(8) -0.0121(8)
C13 0.0410(10) 0.0509(11) 0.0522(11) -0.0121(9) 0.0106(8) -0.0103(8)
C14 0.0360(10) 0.0571(12) 0.0540(11) 0.0018(9) -0.0030(8) -0.0049(9)
C15 0.0417(10) 0.0568(12) 0.0628(13) 0.0007(10) -0.0121(9) -0.0040(9)
C16 0.0843(16) 0.0709(15) 0.0727(15) 0.0131(12) -0.0290(13) -0.0228(13)
C17 0.154(3) 0.104(2) 0.137(3) 0.048(2) -0.092(3) -0.034(2)
C18 0.0359(9) 0.0374(9) 0.0441(10) 0.0065(7) -0.0104(7) -0.0079(8)
C19 0.0386(9) 0.0336(9) 0.0381(9) 0.0079(7) -0.0122(7) -0.0116(7)
C20 0.0389(9) 0.0330(9) 0.0358(9) 0.0071(7) -0.0121(7) -0.0116(7)
C21 0.0452(10) 0.0361(9) 0.0494(10) 0.0014(8) -0.0083(8) -0.0166(8)
C22 0.0419(10) 0.0440(11) 0.0524(11) -0.0036(8) -0.0030(8) -0.0140(8)
C23 0.0465(10) 0.0391(10) 0.0402(10) -0.0017(7) -0.0127(8) -0.0098(8)
C24 0.0458(10) 0.0341(9) 0.0359(9) 0.0032(7) -0.0143(7) -0.0113(8)
C25 0.0437(10) 0.0348(9) 0.0331(9) 0.0072(7) -0.0143(7) -0.0147(8)
C26 0.0476(10) 0.0380(10) 0.0414(10) 0.0050(7) -0.0130(8) -0.0198(8)
C27 0.0384(9) 0.0449(10) 0.0479(10) 0.0060(8) -0.0110(8) -0.0187(8)
C28 0.0500(11) 0.0529(11) 0.0402(10) 0.0040(8) -0.0049(8) -0.0078(9)
C29 0.0582(12) 0.0595(13) 0.0440(11) -0.0007(9) 0.0011(9) -0.0010(10)
C30 0.0860(16) 0.0533(12) 0.0487(12) 0.0013(9) -0.0097(11) -0.0090(11)
C31 0.0935(18) 0.0569(14) 0.0744(15) 0.0009(11) -0.0266(13) 0.0009(12)
C32 0.0508(10) 0.0353(9) 0.0485(11) 0.0008(8) -0.0162(9) -0.0140(8)
C33 0.0437(10) 0.0371(10) 0.0403(10) -0.0035(8) -0.0044(7) -0.0113(8)
N1 0.0918(12) 0.0392(8) 0.0349(8) 0.0029(6) -0.0217(8) -0.0340(8)
O1 0.0303(6) 0.0628(8) 0.0672(9) -0.0114(7) -0.0025(6) -0.0062(6)
O2 0.0353(6) 0.0399(7) 0.0691(8) 0.0027(6) -0.0097(6) -0.0092(5)
O3 0.0356(7) 0.0592(8) 0.0447(7) -0.0051(6) -0.0081(5) -0.0048(6)
O4 0.0480(8) 0.0406(7) 0.0702(9) -0.0114(6) -0.0075(6) -0.0061(6)
O5A 0.108(2) 0.0595(17) 0.0587(17) 0.0113(14) -0.0498(17) -0.0439(17)
O5B 0.0729(17) 0.0346(13) 0.0351(13) -0.0072(11) 0.0009(11) -0.0249(12)
C34 0.097(4) 0.055(4) 0.055(3) 0.007(3) -0.032(4) -0.029(4)
C35 0.101(4) 0.047(3) 0.064(3) -0.003(2) -0.031(3) -0.022(3)
C36 0.092(4) 0.054(3) 0.067(3) -0.001(2) -0.034(3) -0.023(3)
C37 0.092(4) 0.053(3) 0.059(3) 0.008(3) -0.031(4) -0.021(3)
N2 0.105(4) 0.047(3) 0.047(3) 0.008(2) -0.037(3) -0.031(3)
N3 0.096(4) 0.036(3) 0.052(3) -0.002(2) -0.031(3) -0.016(3)

loop_
_atom_type_symbol
_atom_type_description
_atom_type_scat_dispersion_real
_atom_type_scat_dispersion_imag
_atom_type_scat_source
C C 0.0181 0.0091 'International Tables Vol C Tables 4.2.6.8 and 6.1.1.4'
H H 0.0000 0.0000 'International Tables Vol C Tables 4.2.6.8 and 6.1.1.4'
N N 0.0311 0.0180 'International Tables Vol C Tables 4.2.6.8 and 6.1.1.4'
O O 0.0492 0.0322 'International Tables Vol C Tables 4.2.6.8 and 6.1.1.4'

loop_
_geom_angle_atom_site_label_1
_geom_angle_atom_site_label_2
_geom_angle_atom_site_label_3
_geom_angle
_geom_angle_site_symmetry_1
_geom_angle_site_symmetry_3
C2 C1 H1 107.7 . .
O1 C1 H1 107.7 . .
O1 C1 C2 113.10(15) . .
O1 C1 O2 108.42(15) . .
O2 C1 H1 107.7 . .
O2 C1 C2 111.90(15) . .
C1 C2 H2A 110.3 . .
C1 C2 H2B 110.3 . .
C1 C2 C3 107.16(14) . .
H2A C2 H2B 108.5 . .
C3 C2 H2A 110.3 . .
C3 C2 H2B 110.3 . .
C2 C3 H3 110.3 . .
C2 C3 C5 106.56(14) . .
C5 C3 H3 110.3 . .
C19 C3 C2 107.74(13) . .
C19 C3 H3 110.3 . .
C19 C3 C5 111.67(13) . .
C5 C4 C13 122.25(16) . .
C5 C4 O1 124.36(16) . .
O1 C4 C13 113.40(15) . .
C4 C5 C3 117.07(15) . .
C4 C5 C6 117.82(15) . .
C6 C5 C3 125.09(14) . .
C7 C6 C5 123.35(15) . .
C7 C6 C11 116.67(15) . .
C11 C6 C5 119.96(14) . .
C6 C7 H7 118.9 . .
C8 C7 C6 122.16(15) . .
C8 C7 H7 118.9 . .
C7 C8 H8 119.7 . .
C7 C8 C9 120.57(15) . .
C9 C8 H8 119.7 . .
C10 C9 C8 120.16(15) . .
C10 C9 O3 116.48(15) . .
O3 C9 C8 123.35(15) . .
C9 C10 C11 119.68(15) . .
C9 C10 C33 120.17(15) . 2_666
C11 C10 C33 119.91(14) . 2_666
C10 C11 C6 120.62(14) . .
C12 C11 C6 118.74(15) . .
C12 C11 C10 120.63(15) . .
C11 C12 H12 119.7 . .
C13 C12 C11 120.62(17) . .
C13 C12 H12 119.7 . .
C4 C13 H13 119.8 . .
C12 C13 C4 120.43(16) . .
C12 C13 H13 119.8 . .
H14A C14 H14B 108.5 . .
C15 C14 H14A 110.2 . .
C15 C14 H14B 110.2 . .
O3 C14 H14A 110.2 . .
O3 C14 H14B 110.2 . .
O3 C14 C15 107.71(16) . .
C14 C15 H15A 108.9 . .
C14 C15 H15B 108.9 . .
C14 C15 C16 113.21(18) . .
H15A C15 H15B 107.7 . .
C16 C15 H15A 108.9 . .
C16 C15 H15B 108.9 . .
C15 C16 H16A 109.0 . .
C15 C16 H16B 109.0 . .
C15 C16 C17 112.8(2) . .
H16A C16 H16B 107.8 . .
C17 C16 H16A 109.0 . .
C17 C16 H16B 109.0 . .
C16 C17 H17A 109.5 . .
C16 C17 H17B 109.5 . .
C16 C17 H17C 109.5 . .
H17A C17 H17B 109.5 . .
H17A C17 H17C 109.5 . .
H17B C17 H17C 109.5 . .
C19 C18 C27 122.37(16) . .
C19 C18 O2 123.85(15) . .
O2 C18 C27 113.78(14) . .
C18 C19 C3 118.31(15) . .
C18 C19 C20 117.44(15) . .
C20 C19 C3 124.25(14) . .
C21 C20 C19 122.85(15) . .
C21 C20 C25 116.91(15) . .
C25 C20 C19 120.20(15) . .
C20 C21 H21 118.9 . .
C22 C21 C20 122.29(16) . .
C22 C21 H21 118.9 . .
C21 C22 H22 119.8 . .
C21 C22 C23 120.36(17) . .
C23 C22 H22 119.8 . .
C24 C23 C22 120.17(16) . .
O4 C23 C22 123.66(16) . .
O4 C23 C24 116.17(15) . .
C23 C24 C25 119.81(15) . .
C23 C24 C32 120.17(15) . .
C25 C24 C32 119.77(15) . .
C24 C25 C20 120.20(15) . .
C26 C25 C20 118.47(15) . .
C26 C25 C24 121.33(15) . .
C25 C26 H26 119.6 . .
C27 C26 C25 120.73(15) . .
C27 C26 H26 119.6 . .
C18 C27 H27 119.8 . .
C26 C27 C18 120.47(16) . .
C26 C27 H27 119.8 . .
H28A C28 H28B 108.6 . .
C29 C28 H28A 110.5 . .
C29 C28 H28B 110.5 . .
O4 C28 H28A 110.5 . .
O4 C28 H28B 110.5 . .
O4 C28 C29 106.38(16) . .
C28 C29 H29A 108.9 . .
C28 C29 H29B 108.9 . .
H29A C29 H29B 107.7 . .
C30 C29 C28 113.45(16) . .
C30 C29 H29A 108.9 . .
C30 C29 H29B 108.9 . .
C29 C30 H30A 108.6 . .
C29 C30 H30B 108.6 . .
H30A C30 H30B 107.6 . .
C31 C30 C29 114.75(19) . .
C31 C30 H30A 108.6 . .
C31 C30 H30B 108.6 . .
C30 C31 H31A 109.5 . .
C30 C31 H31B 109.5 . .
C30 C31 H31C 109.5 . .
H31A C31 H31B 109.5 . .
H31A C31 H31C 109.5 . .
H31B C31 H31C 109.5 . .
C24 C32 H32A 109.6 . .
C24 C32 H32B 109.6 . .
H32A C32 H32B 108.1 . .
N1 C32 C24 110.20(14) . .
N1 C32 H32A 109.6 . .
N1 C32 H32B 109.6 . .
C10 C33 H33A 109.6 2_666 .
C10 C33 H33B 109.6 2_666 .
H33A C33 H33B 108.2 . .
N1 C33 C10 110.10(14) . 2_666
N1 C33 H33A 109.6 . .
N1 C33 H33B 109.6 . .
C32 N1 C33 127.38(14) . .
C32 N1 H1A 116.3 . .
C33 N1 H1A 116.3 . .
C4 O1 C1 118.37(14) . .
C18 O2 C1 117.42(13) . .
C9 O3 C14 118.57(13) . .
C23 O4 C28 119.21(14) . .
C37 C34 H34 119.2 . .
N2 C34 H34 119.2 . .
N2 C34 C37 121.6(6) . .
C36 C35 H35 119.6 . .
N2 C35 H35 119.6 . .
N2 C35 C36 120.8(6) . .
C35 C36 H36 118.6 . .
N3 C36 C35 122.8(6) . .
N3 C36 H36 118.6 . .
C34 C37 H37 119.9 . .
N3 C37 C34 120.1(6) . .
N3 C37 H37 119.9 . .
C34 N2 C35 117.2(5) . .
C37 N3 C36 117.4(5) . .

loop_
_geom_bond_atom_site_label_1
_geom_bond_atom_site_label_2
_geom_bond_distance
_geom_bond_site_symmetry_2
C1 H1 1.0000 .
C1 C2 1.499(3) .
C1 O1 1.417(2) .
C1 O2 1.418(2) .
C2 H2A 0.9900 .
C2 H2B 0.9900 .
C2 C3 1.528(2) .
C3 H3 1.0000 .
C3 C5 1.530(2) .
C3 C19 1.528(2) .
C4 C5 1.373(2) .
C4 C13 1.404(3) .
C4 O1 1.379(2) .
C5 C6 1.432(2) .
C6 C7 1.410(2) .
C6 C11 1.427(2) .
C7 H7 0.9500 .
C7 C8 1.364(2) .
C8 H8 0.9500 .
C8 C9 1.404(2) .
C9 C10 1.370(2) .
C9 O3 1.374(2) .
C10 C11 1.423(2) .
C10 C33 1.508(2) 2_666
C11 C12 1.416(2) .
C12 H12 0.9500 .
C12 C13 1.355(3) .
C13 H13 0.9500 .
C14 H14A 0.9900 .
C14 H14B 0.9900 .
C14 C15 1.502(3) .
C14 O3 1.430(2) .
C15 H15A 0.9900 .
C15 H15B 0.9900 .
C15 C16 1.505(3) .
C16 H16A 0.9900 .
C16 H16B 0.9900 .
C16 C17 1.508(4) .
C17 H17A 0.9800 .
C17 H17B 0.9800 .
C17 H17C 0.9800 .
C18 C19 1.376(2) .
C18 C27 1.401(2) .
C18 O2 1.385(2) .
C19 C20 1.439(2) .
C20 C21 1.412(2) .
C20 C25 1.426(2) .
C21 H21 0.9500 .
C21 C22 1.363(2) .
C22 H22 0.9500 .
C22 C23 1.404(3) .
C23 C24 1.374(3) .
C23 O4 1.367(2) .
C24 C25 1.425(2) .
C24 C32 1.508(2) .
C25 C26 1.418(2) .
C26 H26 0.9500 .
C26 C27 1.357(2) .
C27 H27 0.9500 .
C28 H28A 0.9900 .
C28 H28B 0.9900 .
C28 C29 1.506(3) .
C28 O4 1.430(2) .
C29 H29A 0.9900 .
C29 H29B 0.9900 .
C29 C30 1.502(3) .
C30 H30A 0.9900 .
C30 H30B 0.9900 .
C30 C31 1.498(3) .
C31 H31A 0.9800 .
C31 H31B 0.9800 .
C31 H31C 0.9800 .
C32 H32A 0.9900 .
C32 H32B 0.9900 .
C32 N1 1.375(2) .
C33 C10 1.508(2) 2_666
C33 H33A 0.9900 .
C33 H33B 0.9900 .
C33 N1 1.384(2) .
N1 H1A 0.8800 .
C34 H34 0.9500 .
C34 C37 1.413(9) .
C34 N2 1.325(9) .
C35 H35 0.9500 .
C35 C36 1.359(7) .
C35 N2 1.358(8) .
C36 H36 0.9500 .
C36 N3 1.336(8) .
C37 H37 0.9500 .
C37 N3 1.334(9) .

loop_
_smtbx_masks_void_nr
_smtbx_masks_void_average_x
_smtbx_masks_void_average_y
_smtbx_masks_void_average_z
_smtbx_masks_void_volume
_smtbx_masks_void_count_electrons
1 0.734 -0.234 0.000 338.1 94.9
